data_4343338
loop_
_publ_author_name
'Klenc, Jeffrey'
'Lipowska, Malgorzata'
'Abhayawardhana, Pramuditha L.'
'Taylor, Andrew T.'
'Marzilli, Luigi G.'

_publ_section_title
;
 Structure and Properties of fac-[Re(I)(CO)3(NTA)](2-) (NTA(3-) = Trianion
 of Nitrilotriacetic Acid) and fac-[Re(I)(CO)3(L)](n-) Analogues Useful
 for Assessing the Excellent Renal Clearance of the
 fac-[(99m)Tc(I)(CO)3(NTA)](2-) Diagnostic Renal Agent.
;
_journal_issue 13
_journal_name_full 'Inorganic chemistry'
_journal_page_first 6281
_journal_page_last 6290
_journal_paper_doi 10.1021/acs.inorgchem.5b00584
_journal_volume 54
_journal_year 2015
_chemical_formula_moiety 'C9 H7 N O9 Re, C8 H20 N'
_chemical_formula_sum 'C17 H27 N2 O9 Re'
_chemical_formula_weight 589.60
_space_group_crystal_system monoclinic
_space_group_IT_number 14
_space_group_name_Hall '-P 2yn'
_space_group_name_H-M_alt 'P 1 21/n 1'
_symmetry_space_group_name_Hall '-P 2yn'
_symmetry_space_group_name_H-M 'P 1 21/n 1'
_atom_sites_solution_hydrogens mixed
_audit_creation_method SHELXL-2014/6
_cell_angle_alpha 90
_cell_angle_beta 96.931(4)
_cell_angle_gamma 90
_cell_formula_units_Z 4
_cell_length_a 7.6992(9)
_cell_length_b 10.5716(11)
_cell_length_c 25.726(3)
_cell_measurement_reflns_used 9165
_cell_measurement_temperature 173(2)
_cell_measurement_theta_max 67.78
_cell_measurement_theta_min 3.46
_cell_volume 2078.6(4)
_computing_cell_refinement 'Bruker SMART'
_computing_data_collection 'Bruker SMART'
_computing_data_reduction 'Bruker SAINT'
_computing_molecular_graphics 'ORTEP-3 for Windows (Farrugia, 2012)'
_computing_publication_material 'SHELXL-2014/6 (Sheldrick, 2014)'
_computing_structure_refinement 'SHELXL-2014/6 (Sheldrick, 2014)'
_computing_structure_solution 'SHELXS-97 (Sheldrick, 1990)'
_diffrn_ambient_temperature 173(2)
_diffrn_measured_fraction_theta_full 0.951
_diffrn_measured_fraction_theta_max 0.940
_diffrn_measurement_device_type 'CCD area detector'
_diffrn_measurement_method 'phi and omega scans'
_diffrn_radiation_type CuK\a
_diffrn_radiation_wavelength 1.54178
_diffrn_reflns_av_R_equivalents 0.0360
_diffrn_reflns_av_unetI/netI 0.0249
_diffrn_reflns_laue_measured_fraction_full 0.951
_diffrn_reflns_laue_measured_fraction_max 0.940
_diffrn_reflns_limit_h_max 8
_diffrn_reflns_limit_h_min -7
_diffrn_reflns_limit_k_max 12
_diffrn_reflns_limit_k_min -12
_diffrn_reflns_limit_l_max 30
_diffrn_reflns_limit_l_min -30
_diffrn_reflns_number 23183
_diffrn_reflns_point_group_measured_fraction_full 0.951
_diffrn_reflns_point_group_measured_fraction_max 0.940
_diffrn_reflns_theta_full 67.679
_diffrn_reflns_theta_max 68.230
_diffrn_reflns_theta_min 3.461
_diffrn_source 'fine-focus sealed tube'
_exptl_absorpt_coefficient_mu 11.898
_exptl_absorpt_correction_T_max 0.1354
_exptl_absorpt_correction_T_min 0.0775
_exptl_absorpt_correction_type multi-scan
_exptl_absorpt_process_details SADABS
_exptl_crystal_colour colourless
_exptl_crystal_density_diffrn 1.884
_exptl_crystal_description block
_exptl_crystal_F_000 1160
_exptl_crystal_size_max 0.440
_exptl_crystal_size_mid 0.340
_exptl_crystal_size_min 0.280
_refine_diff_density_max 2.210
_refine_diff_density_min -1.273
_refine_diff_density_rms 0.166
_refine_ls_extinction_coef 0.00130(8)
_refine_ls_extinction_expression Fc^*^=kFc[1+0.001xFc^2^\l^3^/sin(2\q)]^-1/4^
_refine_ls_extinction_method SHELXL
_refine_ls_goodness_of_fit_ref 1.280
_refine_ls_hydrogen_treatment mixed
_refine_ls_matrix_type full
_refine_ls_number_parameters 328
_refine_ls_number_reflns 3585
_refine_ls_number_restraints 102
_refine_ls_restrained_S_all 1.264
_refine_ls_R_factor_all 0.0372
_refine_ls_R_factor_gt 0.0372
_refine_ls_shift/su_max 0.001
_refine_ls_shift/su_mean 0.000
_refine_ls_structure_factor_coef Fsqd
_refine_ls_weighting_details 'w=1/[\s^2^(Fo^2^)+(0.0328P)^2^+17.9862P] where P=(Fo^2^+2Fc^2^)/3'
_refine_ls_weighting_scheme calc
_refine_ls_wR_factor_gt 0.0974
_refine_ls_wR_factor_ref 0.0974
_reflns_Friedel_coverage 0.000
_reflns_number_gt 3582
_reflns_number_total 3585
_reflns_threshold_expression 'I > 2\s(I)'
_cod_data_source_file ic5b00584_si_002.cif
_cod_data_source_block ml889s
_cod_depositor_comments 'Adding full bibliography for 4343336--4343339.cif.'
_cod_database_code 4343338
_shelx_space_group_comment
;
The symmetry employed for this shelxl refinement is uniquely defined
by the following loop, which should always be used as a source of
symmetry information in preference to the above space-group names.
They are only intended as comments.
;
_shelx_estimated_absorpt_t_min 0.078
_shelx_estimated_absorpt_t_max 0.135
_shelxl_version_number 2014/6

loop_
_space_group_symop_operation_xyz
'x, y, z'
'-x+1/2, y+1/2, -z+1/2'
'-x, -y, -z'
'x-1/2, -y-1/2, z-1/2'

loop_
_atom_site_label
_atom_site_type_symbol
_atom_site_fract_x
_atom_site_fract_y
_atom_site_fract_z
_atom_site_U_iso_or_equiv
_atom_site_adp_type
_atom_site_occupancy
_atom_site_site_symmetry_order
_atom_site_calc_flag
_atom_site_refinement_flags_posn
_atom_site_refinement_flags_adp
_atom_site_refinement_flags_occupancy
_atom_site_disorder_assembly
_atom_site_disorder_group
Re1 Re 0.28936(3) 0.75714(2) 0.34299(2) 0.00780(15) Uani 1 1 d . . . . .
O1 O 0.0709(6) 0.9150(4) 0.25932(18) 0.0232(10) Uani 1 1 d . . . . .
C1 C 0.1516(8) 0.8567(6) 0.2909(3) 0.0155(13) Uani 1 1 d . . . . .
N1 N 0.5333(7) 0.7405(4) 0.30225(19) 0.0074(10) Uani 1 1 d . . . . .
C2 C 0.1660(8) 0.6129(5) 0.3131(2) 0.0106(11) Uani 1 1 d . . . . .
O2 O 0.0951(6) 0.5253(4) 0.2951(2) 0.0253(11) Uani 1 1 d . . . . .
C3 C 0.1053(9) 0.7782(6) 0.3860(2) 0.0172(13) Uani 1 1 d . . . . .
O3 O -0.0069(7) 0.7896(6) 0.4118(2) 0.0307(12) Uani 1 1 d . . . . .
C4 C 0.5920(7) 0.9328(5) 0.3597(2) 0.0100(11) Uani 1 1 d . . . . .
O4 O 0.4508(5) 0.9044(4) 0.37804(16) 0.0147(9) Uani 1 1 d . . . . .
C5 C 0.6305(8) 0.8626(5) 0.3106(2) 0.0115(12) Uani 1 1 d . . . . .
H5A H 0.5993 0.9178 0.2798 0.014 Uiso 1 1 calc R U . . .
H5B H 0.7576 0.8453 0.3132 0.014 Uiso 1 1 calc R U . . .
O5 O 0.6921(6) 1.0179(4) 0.37769(16) 0.0157(9) Uani 1 1 d . . . . .
C6 C 0.6355(8) 0.6339(6) 0.3281(2) 0.0119(12) Uani 1 1 d . . . . .
H6A H 0.7617 0.6510 0.3274 0.014 Uiso 1 1 calc R U . . .
H6B H 0.6065 0.5558 0.3076 0.014 Uiso 1 1 calc R U . . .
O6 O 0.4569(5) 0.6516(4) 0.39775(16) 0.0134(9) Uani 1 1 d . . . . .
C7 C 0.6026(7) 0.6107(5) 0.3845(2) 0.0100(11) Uani 1 1 d . . . . .
O7 O 0.7109(6) 0.5510(5) 0.41355(17) 0.0226(10) Uani 1 1 d . . . . .
O8 O 0.7885(6) 0.6826(5) 0.23279(17) 0.0231(10) Uani 1 1 d . . . . .
C8 C 0.4853(8) 0.7152(6) 0.2454(2) 0.0110(11) Uani 1 1 d . . . . .
H8A H 0.4305 0.7923 0.2289 0.013 Uiso 1 1 calc R U . . .
H8B H 0.3963 0.6472 0.2415 0.013 Uiso 1 1 calc R U . . .
O9 O 0.5745(6) 0.6329(5) 0.16898(17) 0.0188(10) Uani 1 1 d . . . . .
H9 H 0.640(12) 0.598(9) 0.157(3) 0.028 Uiso 1 1 d . U . . .
C9 C 0.6367(8) 0.6766(5) 0.2158(2) 0.0115(12) Uani 1 1 d . . . . .
C10 C 0.3507(9) 0.2037(7) 0.3998(3) 0.0212(13) Uani 1 1 d . U . . .
H10A H 0.2429 0.1620 0.3832 0.025 Uiso 0.504(12) 1 calc R U P A 1
H10B H 0.4348 0.1363 0.4124 0.025 Uiso 0.504(12) 1 calc R U P A 1
H10C H 0.4183 0.1242 0.4058 0.025 Uiso 0.496(12) 1 calc R U P A 2
H10D H 0.2290 0.1806 0.3862 0.025 Uiso 0.496(12) 1 calc R U P A 2
C11 C 0.4287(11) 0.2815(8) 0.3584(3) 0.0325(17) Uani 1 1 d . U . . .
H11A H 0.4400 0.2284 0.3278 0.049 Uiso 1 1 calc R U . . .
H11B H 0.5443 0.3128 0.3728 0.049 Uiso 1 1 calc R U . . .
H11C H 0.3517 0.3533 0.3480 0.049 Uiso 1 1 calc R U . . .
C16 C 0.2592(10) 0.1891(7) 0.4891(3) 0.0233(14) Uani 1 1 d . U . . .
H16A H 0.3204 0.2226 0.5223 0.028 Uiso 0.504(12) 1 calc R U P A 1
H16B H 0.1325 0.2010 0.4909 0.028 Uiso 0.504(12) 1 calc R U P A 1
H16C H 0.2263 0.2450 0.5172 0.028 Uiso 0.496(12) 1 calc R U P A 2
H16D H 0.3500 0.1310 0.5059 0.028 Uiso 0.496(12) 1 calc R U P A 2
N10A N 0.308(2) 0.2771(19) 0.4451(7) 0.013(3) Uani 0.504(12) 1 d . U P A 1
C12A C 0.162(2) 0.3683(13) 0.4270(5) 0.015(3) Uani 0.504(12) 1 d . U P A 1
H12A H 0.0635 0.3190 0.4086 0.018 Uiso 0.504(12) 1 calc R U P A 1
H12B H 0.2039 0.4262 0.4010 0.018 Uiso 0.504(12) 1 calc R U P A 1
C13A C 0.0898(18) 0.4483(14) 0.4685(6) 0.025(3) Uani 0.504(12) 1 d . U P A 1
H13A H -0.0040 0.5027 0.4520 0.038 Uiso 0.504(12) 1 calc R U P A 1
H13B H 0.1837 0.5009 0.4863 0.038 Uiso 0.504(12) 1 calc R U P A 1
H13C H 0.0434 0.3929 0.4941 0.038 Uiso 0.504(12) 1 calc R U P A 1
C14A C 0.463(2) 0.3543(14) 0.4697(5) 0.015(3) Uani 0.504(12) 1 d . U P A 1
H14A H 0.4863 0.4228 0.4452 0.018 Uiso 0.504(12) 1 calc R U P A 1
H14B H 0.4313 0.3945 0.5020 0.018 Uiso 0.504(12) 1 calc R U P A 1
C15A C 0.627(2) 0.2796(16) 0.4831(6) 0.019(3) Uani 0.504(12) 1 d . U P A 1
H15A H 0.7215 0.3360 0.4979 0.029 Uiso 0.504(12) 1 calc R U P A 1
H15B H 0.6602 0.2394 0.4514 0.029 Uiso 0.504(12) 1 calc R U P A 1
H15C H 0.6078 0.2143 0.5088 0.029 Uiso 0.504(12) 1 calc R U P A 1
C17A C 0.290(2) 0.0525(14) 0.4898(7) 0.039(4) Uani 0.504(12) 1 d . U P A 1
H17A H 0.2434 0.0151 0.5201 0.058 Uiso 0.504(12) 1 calc R U P A 1
H17B H 0.4158 0.0360 0.4921 0.058 Uiso 0.504(12) 1 calc R U P A 1
H17C H 0.2309 0.0148 0.4575 0.058 Uiso 0.504(12) 1 calc R U P A 1
N10B N 0.350(2) 0.2731(19) 0.4527(8) 0.016(3) Uani 0.496(12) 1 d . U P A 2
C12B C 0.249(2) 0.3930(13) 0.4471(6) 0.019(3) Uani 0.496(12) 1 d . U P A 2
H12C H 0.3181 0.4556 0.4296 0.023 Uiso 0.496(12) 1 calc R U P A 2
H12D H 0.2381 0.4257 0.4826 0.023 Uiso 0.496(12) 1 calc R U P A 2
C13B C 0.067(2) 0.3856(17) 0.4169(7) 0.032(4) Uani 0.496(12) 1 d . U P A 2
H13D H 0.0051 0.4651 0.4210 0.048 Uiso 0.496(12) 1 calc R U P A 2
H13E H 0.0027 0.3155 0.4305 0.048 Uiso 0.496(12) 1 calc R U P A 2
H13F H 0.0770 0.3712 0.3797 0.048 Uiso 0.496(12) 1 calc R U P A 2
C14B C 0.534(3) 0.3092(17) 0.4754(5) 0.018(3) Uani 0.496(12) 1 d . U P A 2
H14C H 0.5263 0.3575 0.5080 0.022 Uiso 0.496(12) 1 calc R U P A 2
H14D H 0.5820 0.3668 0.4504 0.022 Uiso 0.496(12) 1 calc R U P A 2
C15B C 0.664(2) 0.2003(18) 0.4879(6) 0.028(4) Uani 0.496(12) 1 d . U P A 2
H15D H 0.7798 0.2349 0.5001 0.042 Uiso 0.496(12) 1 calc R U P A 2
H15E H 0.6705 0.1496 0.4564 0.042 Uiso 0.496(12) 1 calc R U P A 2
H15F H 0.6246 0.1468 0.5154 0.042 Uiso 0.496(12) 1 calc R U P A 2
C17B C 0.098(2) 0.1069(16) 0.4720(7) 0.038(4) Uani 0.496(12) 1 d . U P A 2
H17D H 0.0648 0.0604 0.5023 0.057 Uiso 0.496(12) 1 calc R U P A 2
H17E H 0.1253 0.0467 0.4451 0.057 Uiso 0.496(12) 1 calc R U P A 2
H17F H 0.0004 0.1610 0.4576 0.057 Uiso 0.496(12) 1 calc R U P A 2

loop_
_atom_site_aniso_label
_atom_site_aniso_U_11
_atom_site_aniso_U_22
_atom_site_aniso_U_33
_atom_site_aniso_U_23
_atom_site_aniso_U_13
_atom_site_aniso_U_12
Re1 0.0071(2) 0.00584(19) 0.0109(2) -0.00063(8) 0.00298(11) -0.00027(8)
O1 0.027(3) 0.017(2) 0.023(2) 0.0072(19) -0.005(2) 0.008(2)
C1 0.014(3) 0.008(3) 0.025(3) -0.002(2) 0.008(3) 0.001(2)
N1 0.010(3) 0.007(2) 0.006(2) -0.0001(16) 0.0032(19) 0.0034(17)
C2 0.009(3) 0.007(3) 0.015(3) 0.000(2) 0.001(2) 0.004(2)
O2 0.019(3) 0.018(2) 0.036(3) -0.007(2) -0.008(2) -0.0042(19)
C3 0.021(4) 0.018(3) 0.012(3) -0.002(2) -0.005(3) -0.005(3)
O3 0.016(3) 0.046(3) 0.034(3) -0.007(2) 0.018(2) -0.001(2)
C4 0.010(3) 0.011(3) 0.009(3) 0.000(2) 0.000(2) -0.001(2)
O4 0.010(2) 0.017(2) 0.019(2) -0.0086(17) 0.0077(16) -0.0051(17)
C5 0.013(3) 0.009(3) 0.013(3) -0.002(2) 0.004(2) -0.002(2)
O5 0.018(2) 0.016(2) 0.015(2) -0.0021(17) 0.0060(16) -0.0082(17)
C6 0.016(3) 0.011(3) 0.008(3) 0.001(2) -0.001(2) 0.007(2)
O6 0.006(2) 0.021(2) 0.0128(19) 0.0069(17) -0.0003(15) 0.0042(16)
C7 0.009(3) 0.010(3) 0.010(3) 0.003(2) -0.005(2) -0.002(2)
O7 0.019(3) 0.030(3) 0.019(2) 0.0095(19) 0.0007(18) 0.004(2)
O8 0.010(2) 0.041(3) 0.018(2) -0.005(2) 0.0034(17) -0.003(2)
C8 0.014(3) 0.009(3) 0.010(3) -0.002(2) 0.002(2) 0.001(2)
O9 0.015(2) 0.029(3) 0.012(2) -0.0082(18) 0.0016(17) 0.0088(19)
C9 0.015(3) 0.010(3) 0.009(3) 0.002(2) 0.004(2) 0.001(2)
C10 0.020(3) 0.021(3) 0.022(3) -0.007(2) 0.001(2) 0.003(2)
C11 0.038(5) 0.041(4) 0.021(3) -0.001(3) 0.012(3) 0.010(3)
C16 0.025(3) 0.020(3) 0.026(3) 0.003(2) 0.008(2) -0.003(2)
N10A 0.007(6) 0.014(4) 0.017(5) -0.003(3) 0.000(4) -0.003(4)
C12A 0.007(6) 0.019(5) 0.018(6) 0.000(4) -0.001(4) 0.001(4)
C13A 0.017(7) 0.028(7) 0.031(7) -0.007(5) 0.006(5) 0.008(5)
C14A 0.006(5) 0.015(5) 0.024(6) -0.001(4) 0.003(4) 0.001(4)
C15A 0.012(6) 0.017(7) 0.028(7) -0.008(6) -0.003(5) 0.005(5)
C17A 0.054(11) 0.021(5) 0.044(9) 0.007(5) 0.017(8) 0.000(5)
N10B 0.017(6) 0.012(5) 0.021(5) 0.000(4) 0.005(4) 0.000(4)
C12B 0.019(6) 0.014(5) 0.024(6) -0.002(4) 0.006(5) 0.000(4)
C13B 0.020(7) 0.041(9) 0.035(8) 0.000(6) 0.004(6) 0.004(6)
C14B 0.015(6) 0.027(7) 0.015(6) 0.003(5) 0.006(4) -0.003(5)
C15B 0.023(7) 0.035(8) 0.026(7) -0.004(6) 0.000(5) 0.004(6)
C17B 0.031(7) 0.030(8) 0.053(10) 0.001(7) 0.009(6) -0.015(6)

loop_
_atom_type_symbol
_atom_type_description
_atom_type_scat_dispersion_real
_atom_type_scat_dispersion_imag
_atom_type_scat_source
C C 0.0181 0.0091 'International Tables Vol C Tables 4.2.6.8 and 6.1.1.4'
H H 0.0000 0.0000 'International Tables Vol C Tables 4.2.6.8 and 6.1.1.4'
N N 0.0311 0.0180 'International Tables Vol C Tables 4.2.6.8 and 6.1.1.4'
O O 0.0492 0.0322 'International Tables Vol C Tables 4.2.6.8 and 6.1.1.4'
Re Re -5.2083 5.8923 'International Tables Vol C Tables 4.2.6.8 and 6.1.1.4'

loop_
_geom_angle_atom_site_label_1
_geom_angle_atom_site_label_2
_geom_angle_atom_site_label_3
_geom_angle
C2 Re1 C3 87.6(3)
C2 Re1 C1 87.1(2)
C3 Re1 C1 87.4(3)
C2 Re1 O6 94.7(2)
C3 Re1 O6 96.4(2)
C1 Re1 O6 175.9(2)
C2 Re1 O4 173.7(2)
C3 Re1 O4 96.1(2)
C1 Re1 O4 98.1(2)
O6 Re1 O4 79.93(17)
C2 Re1 N1 98.7(2)
C3 Re1 N1 171.9(2)
C1 Re1 N1 98.0(2)
O6 Re1 N1 78.10(16)
O4 Re1 N1 77.16(16)
O1 C1 Re1 178.9(6)
C6 N1 C8 111.0(4)
C6 N1 C5 111.2(5)
C8 N1 C5 111.0(4)
C6 N1 Re1 106.0(3)
C8 N1 Re1 110.3(4)
C5 N1 Re1 107.2(3)
O2 C2 Re1 178.7(5)
O3 C3 Re1 179.2(6)
O5 C4 O4 123.7(5)
O5 C4 C5 119.2(5)
O4 C4 C5 116.9(5)
C4 O4 Re1 119.9(4)
N1 C5 C4 113.3(5)
N1 C5 H5A 108.9
C4 C5 H5A 108.9
N1 C5 H5B 108.9
C4 C5 H5B 108.9
H5A C5 H5B 107.7
N1 C6 C7 114.1(5)
N1 C6 H6A 108.7
C7 C6 H6A 108.7
N1 C6 H6B 108.7
C7 C6 H6B 108.7
H6A C6 H6B 107.6
C7 O6 Re1 118.9(3)
O7 C7 O6 124.3(5)
O7 C7 C6 119.0(5)
O6 C7 C6 116.7(5)
N1 C8 C9 115.1(5)
N1 C8 H8A 108.5
C9 C8 H8A 108.5
N1 C8 H8B 108.5
C9 C8 H8B 108.5
H8A C8 H8B 107.5
C9 O9 H9 112(7)
O8 C9 O9 125.4(5)
O8 C9 C8 125.1(5)
O9 C9 C8 109.5(5)
N10A C10 C11 114.4(10)
C11 C10 N10B 113.6(9)
N10A C10 H10A 108.7
C11 C10 H10A 108.7
N10A C10 H10B 108.7
C11 C10 H10B 108.7
H10A C10 H10B 107.6
C11 C10 H10C 108.8
N10B C10 H10C 108.8
C11 C10 H10D 108.8
N10B C10 H10D 108.8
H10C C10 H10D 107.7
C10 C11 H11A 109.5
C10 C11 H11B 109.5
H11A C11 H11B 109.5
C10 C11 H11C 109.5
H11A C11 H11C 109.5
H11B C11 H11C 109.5
N10B C16 C17B 124.7(11)
C17A C16 N10A 123.3(11)
C17A C16 H16A 106.5
N10A C16 H16A 106.5
C17A C16 H16B 106.5
N10A C16 H16B 106.5
H16A C16 H16B 106.5
N10B C16 H16C 106.1
C17B C16 H16C 106.1
N10B C16 H16D 106.1
C17B C16 H16D 106.1
H16C C16 H16D 106.3
C10 N10A C12A 108.8(12)
C10 N10A C14A 112.0(13)
C12A N10A C14A 107.7(15)
C10 N10A C16 111.1(13)
C12A N10A C16 111.7(13)
C14A N10A C16 105.4(11)
N10A C12A C13A 117.4(13)
N10A C12A H12A 108.0
C13A C12A H12A 108.0
N10A C12A H12B 108.0
C13A C12A H12B 108.0
H12A C12A H12B 107.2
C12A C13A H13A 109.5
C12A C13A H13B 109.5
H13A C13A H13B 109.5
C12A C13A H13C 109.5
H13A C13A H13C 109.5
H13B C13A H13C 109.5
C15A C14A N10A 114.3(13)
C15A C14A H14A 108.7
N10A C14A H14A 108.7
C15A C14A H14B 108.7
N10A C14A H14B 108.7
H14A C14A H14B 107.6
C14A C15A H15A 109.5
C14A C15A H15B 109.5
H15A C15A H15B 109.5
C14A C15A H15C 109.5
H15A C15A H15C 109.5
H15B C15A H15C 109.5
C16 C17A H17A 109.5
C16 C17A H17B 109.5
H17A C17A H17B 109.5
C16 C17A H17C 109.5
H17A C17A H17C 109.5
H17B C17A H17C 109.5
C12B N10B C14B 106.0(16)
C12B N10B C16 106.5(13)
C14B N10B C16 112.8(13)
C12B N10B C10 112.2(13)
C14B N10B C10 111.0(14)
C16 N10B C10 108.4(13)
N10B C12B C13B 116.4(14)
N10B C12B H12C 108.2
C13B C12B H12C 108.2
N10B C12B H12D 108.2
C13B C12B H12D 108.2
H12C C12B H12D 107.3
C12B C13B H13D 109.5
C12B C13B H13E 109.5
H13D C13B H13E 109.5
C12B C13B H13F 109.5
H13D C13B H13F 109.5
H13E C13B H13F 109.5
N10B C14B C15B 116.7(14)
N10B C14B H14C 108.1
C15B C14B H14C 108.1
N10B C14B H14D 108.1
C15B C14B H14D 108.1
H14C C14B H14D 107.3
C14B C15B H15D 109.5
C14B C15B H15E 109.5
H15D C15B H15E 109.5
C14B C15B H15F 109.5
H15D C15B H15F 109.5
H15E C15B H15F 109.5
C16 C17B H17D 109.5
C16 C17B H17E 109.5
H17D C17B H17E 109.5
C16 C17B H17F 109.5
H17D C17B H17F 109.5
H17E C17B H17F 109.5

loop_
_geom_bond_atom_site_label_1
_geom_bond_atom_site_label_2
_geom_bond_distance
Re1 C2 1.908(6)
Re1 C3 1.913(7)
Re1 C1 1.920(7)
Re1 O6 2.111(4)
Re1 O4 2.124(4)
Re1 N1 2.266(5)
O1 C1 1.141(8)
N1 C6 1.485(7)
N1 C8 1.488(7)
N1 C5 1.494(7)
C2 O2 1.145(8)
C3 O3 1.158(8)
C4 O5 1.238(7)
C4 O4 1.272(7)
C4 C5 1.525(8)
C5 H5A 0.9900
C5 H5B 0.9900
C6 C7 1.524(8)
C6 H6A 0.9900
C6 H6B 0.9900
O6 C7 1.285(7)
C7 O7 1.225(7)
O8 C9 1.199(8)
C8 C9 1.524(8)
C8 H8A 0.9900
C8 H8B 0.9900
O9 C9 1.325(7)
O9 H9 0.73(9)
C10 N10A 1.47(2)
C10 C11 1.525(10)
C10 N10B 1.55(2)
C10 H10A 0.9900
C10 H10B 0.9900
C10 H10C 0.9900
C10 H10D 0.9900
C11 H11A 0.9800
C11 H11B 0.9800
C11 H11C 0.9800
C16 C17A 1.463(17)
C16 N10B 1.52(2)
C16 C17B 1.537(17)
C16 N10A 1.55(2)
C16 H16A 0.9900
C16 H16B 0.9900
C16 H16C 0.9900
C16 H16D 0.9900
N10A C12A 1.51(2)
N10A C14A 1.520(19)
C12A C13A 1.518(18)
C12A H12A 0.9900
C12A H12B 0.9900
C13A H13A 0.9800
C13A H13B 0.9800
C13A H13C 0.9800
C14A C15A 1.496(19)
C14A H14A 0.9900
C14A H14B 0.9900
C15A H15A 0.9800
C15A H15B 0.9800
C15A H15C 0.9800
C17A H17A 0.9800
C17A H17B 0.9800
C17A H17C 0.9800
N10B C12B 1.48(2)
N10B C14B 1.51(2)
C12B C13B 1.52(2)
C12B H12C 0.9900
C12B H12D 0.9900
C13B H13D 0.9800
C13B H13E 0.9800
C13B H13F 0.9800
C14B C15B 1.54(3)
C14B H14C 0.9900
C14B H14D 0.9900
C15B H15D 0.9800
C15B H15E 0.9800
C15B H15F 0.9800
C17B H17D 0.9800
C17B H17E 0.9800
C17B H17F 0.9800

loop_
_geom_hbond_atom_site_label_D
_geom_hbond_atom_site_label_H
_geom_hbond_atom_site_label_A
_geom_hbond_distance_DH
_geom_hbond_distance_HA
_geom_hbond_distance_DA
_geom_hbond_angle_DHA
_geom_hbond_site_symmetry_A
O9 H9 O5 0.73(9) 1.86(9) 2.582(6) 177(10) 2_645

loop_
_geom_torsion_atom_site_label_1
_geom_torsion_atom_site_label_2
_geom_torsion_atom_site_label_3
_geom_torsion_atom_site_label_4
_geom_torsion
O5 C4 O4 Re1 179.4(4)
C5 C4 O4 Re1 3.7(7)
C6 N1 C5 C4 -90.1(6)
C8 N1 C5 C4 145.8(5)
Re1 N1 C5 C4 25.4(6)
O5 C4 C5 N1 163.2(5)
O4 C4 C5 N1 -20.9(7)
C8 N1 C6 C7 -146.5(5)
C5 N1 C6 C7 89.4(6)
Re1 N1 C6 C7 -26.7(6)
Re1 O6 C7 O7 178.4(5)
Re1 O6 C7 C6 -4.7(7)
N1 C6 C7 O7 -160.1(5)
N1 C6 C7 O6 22.8(7)
C6 N1 C8 C9 -51.3(7)
C5 N1 C8 C9 72.9(6)
Re1 N1 C8 C9 -168.5(4)
N1 C8 C9 O8 -10.8(9)
N1 C8 C9 O9 167.7(5)
C11 C10 N10A C12A 66.0(14)
C11 C10 N10A C14A -53.0(15)
C11 C10 N10A C16 -170.5(8)
C17A C16 N10A C10 12.5(17)
C17A C16 N10A C12A 134.3(15)
C17A C16 N10A C14A -109.0(16)
C10 N10A C12A C13A 176.5(12)
C14A N10A C12A C13A -61.9(18)
C16 N10A C12A C13A 53.4(18)
C10 N10A C14A C15A -52.5(17)
C12A N10A C14A C15A -172.1(13)
C16 N10A C14A C15A 68.5(16)
C17B C16 N10B C12B 82.6(17)
C17B C16 N10B C14B -161.5(14)
C17B C16 N10B C10 -38.3(17)
C11 C10 N10B C12B 59.2(15)
C11 C10 N10B C14B -59.2(16)
C11 C10 N10B C16 176.5(8)
C14B N10B C12B C13B 170.5(13)
C16 N10B C12B C13B -69.2(17)
C10 N10B C12B C13B 49.2(19)
C12B N10B C14B C15B 176.8(12)
C16 N10B C14B C15B 60.7(19)
C10 N10B C14B C15B -61.2(17)
